data_2005511
loop_
_publ_author_name
'George, C.'
'Purdy, A. P.'

_publ_section_title
;
 Bis(<i>tert</i>-butylthiolato-<i>S</i>)germanium--Imide Trimer
;
_journal_issue 10
_journal_name_full 'Acta Crystallographica Section C'
_journal_page_first 2489
_journal_page_last 2491
_journal_paper_doi 10.1107/S0108270196007822
_journal_volume 52
_journal_year 1996
_chemical_formula_iupac '[Ge3 (C4 H9 S)6 (N H3)]'
_chemical_formula_structural (((CH3)3CS)2GeNH)3
_chemical_formula_sum 'C24 H57 Ge3 N3 S6'
_chemical_formula_weight 797.86
_chemical_melting_point 494.1(10)
_chemical_name_common ' ?'
_chemical_name_systematic
;
Bis(tert-butylthio)germanium-Imide trimer
;
_space_group_IT_number 4
_symmetry_cell_setting monoclinic
_symmetry_space_group_name_Hall 'P 2yb'
_symmetry_space_group_name_H-M 'P 1 21 1'
_audit_creation_method SHELXL
_cell_angle_alpha 90.00
_cell_angle_beta 103.08(3)
_cell_angle_gamma 90.00
_cell_formula_units_Z 2
_cell_length_a 12.013(2)
_cell_length_b 10.610(2)
_cell_length_c 15.634(3)
_cell_measurement_reflns_used 25
_cell_measurement_temperature 243(2)
_cell_measurement_theta_max 27.40
_cell_measurement_theta_min 5.25
_cell_volume 1941.0(7)
_computing_cell_refinement XSCANS
_computing_data_collection 'XSCANS (Siemens, 1994)'
_computing_data_reduction XSCANS
_computing_molecular_graphics SHELXTL
_computing_publication_material SHELXTL
_computing_structure_refinement SHELXTL
_computing_structure_solution 'SHELXTL (Sheldrick, 1994)'
_diffrn_ambient_temperature 243
_diffrn_measurement_device 'Siemens P4'
_diffrn_measurement_method \q/2\q
_diffrn_radiation_monochromator graphite
_diffrn_radiation_source 'sealed tube'
_diffrn_radiation_type CuK\a
_diffrn_radiation_wavelength 1.54178
_diffrn_reflns_av_R_equivalents 0.0211
_diffrn_reflns_av_sigmaI/netI 0.0533
_diffrn_reflns_limit_h_max 13
_diffrn_reflns_limit_h_min 0
_diffrn_reflns_limit_k_max 2
_diffrn_reflns_limit_k_min -11
_diffrn_reflns_limit_l_max 16
_diffrn_reflns_limit_l_min -17
_diffrn_reflns_number 3160
_diffrn_reflns_theta_max 58.21
_diffrn_reflns_theta_min 2.90
_diffrn_standards_decay_% 3.1
_diffrn_standards_interval_count 97
_diffrn_standards_number 3
_exptl_absorpt_coefficient_mu 5.884
_exptl_absorpt_correction_T_max 0.92
_exptl_absorpt_correction_T_min 0.20
_exptl_absorpt_correction_type 'semi-empirical, \y scans (XPREP; Sheldrick, 1994)'
_exptl_crystal_colour translucent
_exptl_crystal_density_diffrn 1.365
_exptl_crystal_density_meas ?
_exptl_crystal_description irregular
_exptl_crystal_F_000 828
_exptl_crystal_size_max 0.48
_exptl_crystal_size_mid 0.42
_exptl_crystal_size_min 0.31
_refine_diff_density_max 1.118
_refine_diff_density_min -1.128
_refine_ls_abs_structure_details 'Flack (1983)'
_refine_ls_abs_structure_Flack 0.11(9)
_refine_ls_extinction_coef 0.0024(4)
_refine_ls_extinction_method SHELXL
_refine_ls_goodness_of_fit_all 1.038
_refine_ls_goodness_of_fit_obs 1.043
_refine_ls_hydrogen_treatment 'H atoms riding'
_refine_ls_matrix_type full
_refine_ls_number_parameters 354
_refine_ls_number_reflns 2904
_refine_ls_number_restraints 27
_refine_ls_restrained_S_all 1.459
_refine_ls_restrained_S_obs 1.525
_refine_ls_R_factor_all 0.0582
_refine_ls_R_factor_obs 0.0512
_refine_ls_shift/esd_max 0.149
_refine_ls_shift/esd_mean 0.008
_refine_ls_structure_factor_coef Fsqd
_refine_ls_weighting_details 'w = 1/[\s^2^(Fo^2^)+(0.0772P)^2^+5.4341P] where P=(Fo^2^+2Fc^2^)/3'
_refine_ls_weighting_scheme calc
_refine_ls_wR_factor_all 0.1320
_refine_ls_wR_factor_obs 0.1258
_reflns_number_observed 2643
_reflns_number_total 2904
_reflns_observed_criterion >2sigma(I)
_cod_data_source_file fg1205.cif
_cod_data_source_block pur42
_cod_depositor_comments
;
The following automatic conversions were performed:
'_symmetry_cell_setting' value 'Monoclinic' changed to 'monoclinic'
according to '/home/saulius/struct/CIF-dictionaries/cif_core.dic'
dictionary named 'cif_core.dic' version 2.4.1 from 2010-06-29.

Automatic conversion script
Id: cif_fix_enum 1527 2010-12-29 10:47:43Z saulius 

The following automatic conversions were performed:

'_chemical_melting_point' value '220-222 \%C' was changed to
'494.1(10)' - it was converted from degrees Celsius(C) to Kelvins(K),
the average value was taken and precision was
estimated.

'_symmetry_cell_setting' value 'Monoclinic' changed to
'monoclinic' according to
/home/saulius/struct/CIF-dictionaries/cif_core.dic dictionary named
'cif_core.dic' version 2.4.1 from 2010-06-29.

Automatic conversion script
Id: cif_fix_values 1715 2011-07-08 13:25:40Z adriana 

The following automatic conversions were performed:

'_exptl_crystal_density_meas' value 'not measured' was changed to '?'
- the value is perceived as not measured.

Automatic conversion script
Id: cif_fix_values 3008 2015-01-20 13:52:24Z robertas 

The following automatic conversions were performed:

'_refine_ls_weighting_scheme' value 'calc w =
1/[\s^2^(Fo^2^)+(0.0772P)^2^+5.4341P] where P=(Fo^2^+2Fc^2^)/3' was
changed to 'calc'. New tag '_refine_ls_weighting_details' was
created. The value of the new tag was set to 'w =
1/[\s^2^(Fo^2^)+(0.0772P)^2^+5.4341P] where P=(Fo^2^+2Fc^2^)/3'.

Automatic conversion script
Id: cif_fix_values 3143 2015-03-26 13:38:13Z robertas 
;
_cod_original_cell_volume 1940.9(7)
_cod_original_sg_symbol_H-M 'P 21'
_cod_database_code 2005511

loop_
_symmetry_equiv_pos_as_xyz
'x, y, z'
'-x, y+1/2, -z'

loop_
_atom_site_aniso_label
_atom_site_aniso_U_11
_atom_site_aniso_U_22
_atom_site_aniso_U_33
_atom_site_aniso_U_12
_atom_site_aniso_U_13
_atom_site_aniso_U_23
Ge1 0.0262(9) 0.0250(10) 0.0221(8) -0.0027(8) 0.0084(7) -0.0034(8)
Ge2 0.0258(9) 0.0385(12) 0.0200(8) 0.0006(8) 0.0052(6) -0.0008(8)
Ge3 0.0266(9) 0.0575(15) 0.0240(9) -0.0121(9) 0.0034(7) 0.0054(9)
S1 0.047(2) 0.027(2) 0.033(2) -0.0065(19) 0.0175(19) -0.0024(18)
S2 0.039(2) 0.035(3) 0.044(2) -0.008(2) 0.0188(19) -0.017(2)
S3 0.059(3) 0.043(3) 0.037(2) 0.003(2) 0.024(2) -0.011(2)
S4 0.042(2) 0.043(3) 0.028(2) 0.009(2) -0.0032(17) -0.001(2)
N1 0.025(6) 0.059(11) 0.029(7) -0.007(7) 0.012(5) -0.003(7)
N2 0.029(7) 0.091(14) 0.032(7) 0.001(8) 0.006(6) 0.017(9)
N3 0.035(7) 0.023(7) 0.019(6) -0.003(6) 0.006(5) -0.001(6)
C1 0.045(9) 0.021(9) 0.045(10) -0.005(8) 0.013(8) -0.005(8)
C1A 0.119(19) 0.023(11) 0.064(13) -0.013(12) 0.046(13) -0.002(10)
C1B 0.058(12) 0.045(13) 0.063(13) -0.006(11) -0.004(10) -0.014(11)
C1C 0.061(12) 0.034(11) 0.061(12) 0.003(10) 0.023(10) -0.009(10)
C2 0.038(9) 0.036(11) 0.062(12) -0.008(9) 0.029(9) 0.000(10)
C2A 0.085(17) 0.038(14) 0.17(3) -0.012(12) 0.092(19) -0.047(16)
C2B 0.036(10) 0.073(16) 0.082(15) -0.002(11) 0.023(10) 0.012(13)
C2C 0.097(16) 0.044(14) 0.073(13) -0.002(12) 0.062(13) 0.014(12)
C3 0.066(12) 0.071(15) 0.030(9) 0.021(12) 0.026(9) -0.014(10)
C3A 0.24(4) 0.08(2) 0.11(2) 0.08(3) 0.12(3) 0.008(18)
C3B 0.080(15) 0.14(3) 0.027(10) -0.010(17) 0.022(10) -0.025(14)
C3C 0.053(12) 0.15(3) 0.047(11) 0.020(15) 0.032(10) 0.009(15)
C4 0.043(10) 0.033(10) 0.040(9) -0.002(8) 0.010(8) 0.005(8)
C4A 0.047(12) 0.062(16) 0.088(16) -0.027(12) -0.001(11) 0.018(14)
C4B 0.049(12) 0.047(14) 0.074(14) 0.003(10) 0.001(10) 0.006(12)
C4C 0.107(18) 0.042(14) 0.062(13) 0.015(13) 0.031(13) -0.019(12)
S5 0.044(3) 0.031(4) 0.031(3) -0.001(3) -0.001(2) -0.001(3)
C5 0.043(13) 0.028(13) 0.037(13) -0.006(11) 0.014(11) 0.004(11)
C5A 0.080(19) 0.043(16) 0.049(15) -0.002(15) 0.023(14) -0.005(13)
C5B 0.043(14) 0.07(2) 0.033(12) -0.018(14) 0.000(11) -0.011(14)
C5C 0.053(17) 0.06(2) 0.016(10) -0.010(13) 0.005(10) -0.006(12)
S5' 0.021(7) 0.037(10) 0.037(9) 0.001(7) 0.010(6) 0.000(8)
S6 0.028(3) 0.037(4) 0.057(4) 0.002(3) 0.008(2) 0.003(3)
C6 0.046(14) 0.057(18) 0.064(17) -0.005(14) 0.041(13) -0.014(15)
C6A 0.064(18) 0.06(2) 0.09(2) 0.044(16) 0.040(17) 0.048(18)
C6B 0.045(16) 0.08(3) 0.10(2) 0.021(17) 0.036(16) 0.03(2)
C6C 0.028(17) 0.31(8) 0.04(2) 0.06(3) 0.009(14) -0.01(3)
S6' 0.13(3) 0.13(3) 0.043(15) -0.05(2) 0.006(16) 0.028(17)

loop_
_atom_site_label
_atom_site_occupancy
_atom_site_fract_x
_atom_site_fract_y
_atom_site_fract_z
_atom_site_U_iso_or_equiv
_atom_site_thermal_displace_type
_atom_site_calc_flag
_atom_site_refinement_flags
_atom_site_disorder_group
_atom_site_type_symbol
Ge1 1 0.23377(13) 0.53455(18) 0.30130(10) 0.0240(5) Uani d . . Ge
Ge2 1 0.25244(13) 0.57672(19) 0.09496(10) 0.0281(5) Uani d . . Ge
Ge3 1 0.47707(14) 0.6085(2) 0.25573(11) 0.0364(6) Uani d D . Ge
S1 1 0.1671(4) 0.3685(4) 0.3581(3) 0.0342(10) Uani d . . S
S2 1 0.2020(4) 0.6962(4) 0.3832(3) 0.0381(11) Uani d . . S
S3 1 0.2360(4) 0.3897(5) 0.0302(3) 0.0440(12) Uani d . . S
S4 1 0.1639(4) 0.7117(5) -0.0054(3) 0.0395(11) Uani d . . S
N1 1 0.1800(10) 0.5521(15) 0.1841(8) 0.037(4) Uani d . . N
H1A 1 0.1068 0.5482 0.1674 0.041 Uiso calc R . H
N2 1 0.3976(11) 0.6198(19) 0.1470(9) 0.050(5) Uani d . . N
H2A 1 0.4350 0.6522 0.1116 0.056 Uiso calc R . H
N3 1 0.3892(10) 0.5247(14) 0.3176(7) 0.026(3) Uani d . . N
H3A 1 0.4242 0.4755 0.3587 0.028 Uiso calc R . H
C1 1 0.1736(15) 0.2270(17) 0.2879(11) 0.036(4) Uani d . . C
C1A 1 0.160(2) 0.120(2) 0.3460(14) 0.065(6) Uani d . . C
H1AA 1 0.2218 0.1197 0.3969 0.078 Uiso calc R . H
H1AB 1 0.1592 0.0421 0.3147 0.078 Uiso calc R . H
H1AC 1 0.0887 0.1290 0.3640 0.078 Uiso calc R . H
C1B 1 0.076(2) 0.238(2) 0.204(1) 0.058(6) Uani d . . C
H1BA 1 0.0895 0.3088 0.1698 0.070 Uiso calc R . H
H1BB 1 0.0041 0.2481 0.2203 0.070 Uiso calc R . H
H1BC 1 0.0734 0.1622 0.1695 0.070 Uiso calc R . H
C1C 1 0.287(2) 0.220(2) 0.261(1) 0.051(5) Uani d . . C
H1CA 1 0.2932 0.2908 0.2240 0.061 Uiso calc R . H
H1CB 1 0.2908 0.1434 0.2299 0.061 Uiso calc R . H
H1CC 1 0.3479 0.2231 0.3127 0.061 Uiso calc R . H
C2 1 0.048(1) 0.699(2) 0.387(1) 0.042(5) Uani d . . C
C2A 1 0.027(2) 0.831(2) 0.409(2) 0.087(10) Uani d . . C
H2AA 1 0.0746 0.8518 0.4655 0.104 Uiso calc R . H
H2AB 1 -0.0516 0.8417 0.4105 0.104 Uiso calc R . H
H2AC 1 0.0457 0.8861 0.3653 0.104 Uiso calc R . H
C2B 1 -0.025(2) 0.662(2) 0.298(1) 0.062(6) Uani d . . C
H2BA 1 -0.0099 0.5761 0.2853 0.074 Uiso calc R . H
H2BB 1 -0.0073 0.7160 0.2535 0.074 Uiso calc R . H
H2BC 1 -0.1045 0.6711 0.2985 0.074 Uiso calc R . H
C2C 1 0.025(2) 0.609(2) 0.458(1) 0.065(6) Uani d . . C
H2CA 1 0.0391 0.5235 0.4422 0.078 Uiso calc R . H
H2CB 1 -0.0536 0.6165 0.4617 0.078 Uiso calc R . H
H2CC 1 0.0740 0.6292 0.5133 0.078 Uiso calc R . H
C3 1 0.295(2) 0.397(2) -0.069(1) 0.053(6) Uani d . . C
C3A 1 0.324(3) 0.260(3) -0.084(2) 0.129(15) Uani d . . C
H3AA 1 0.3834 0.2311 -0.0359 0.155 Uiso calc R . H
H3AB 1 0.3506 0.2533 -0.1377 0.155 Uiso calc R . H
H3AC 1 0.2576 0.2082 -0.0885 0.155 Uiso calc R . H
C3B 1 0.203(2) 0.437(3) -0.147(1) 0.080(9) Uani d . . C
H3BA 1 0.1391 0.3807 -0.1537 0.096 Uiso calc R . H
H3BB 1 0.2328 0.4343 -0.1992 0.096 Uiso calc R . H
H3BC 1 0.1791 0.5212 -0.1381 0.096 Uiso calc R . H
C3C 1 0.397(2) 0.484(3) -0.059(1) 0.080(9) Uani d . . C
H3CA 1 0.4547 0.4581 -0.0093 0.096 Uiso calc R . H
H3CB 1 0.3735 0.5684 -0.0509 0.096 Uiso calc R . H
H3CC 1 0.4265 0.4793 -0.1112 0.096 Uiso calc R . H
C4 1 0.181(1) 0.872(2) 0.041(1) 0.039(4) Uani d . . C
C4A 1 0.301(2) 0.917(2) 0.051(2) 0.069(7) Uani d . . C
H4AA 1 0.3519 0.8649 0.0922 0.082 Uiso calc R . H
H4AB 1 0.3073 1.0029 0.0715 0.082 Uiso calc R . H
H4AC 1 0.3215 0.9132 -0.0050 0.082 Uiso calc R . H
C4B 1 0.099(2) 0.951(2) -0.023(1) 0.059(6) Uani d . . C
H4BA 1 0.0225 0.9201 -0.0275 0.070 Uiso calc R . H
H4BB 1 0.1175 0.9463 -0.0794 0.070 Uiso calc R . H
H4BC 1 0.1034 1.0369 -0.0033 0.070 Uiso calc R . H
C4C 1 0.146(2) 0.874(2) 0.130(1) 0.068(7) Uani d . . C
H4CA 1 0.1984 0.8227 0.1718 0.082 Uiso calc R . H
H4CB 1 0.0701 0.8408 0.1232 0.082 Uiso calc R . H
H4CC 1 0.1483 0.9587 0.1519 0.082 Uiso calc R . H
S5 0.746(10) 0.4816(5) 0.8191(5) 0.2828(4) 0.0367(16) Uani d PD 1 S
C5 0.746(10) 0.569(2) 0.850(2) 0.394(1) 0.035(6) Uani d PD 1 C
C5A 0.746(10) 0.520(2) 0.978(3) 0.422(2) 0.056(7) Uani d P 1 C
H5AA 1 0.4402 0.9681 0.4210 0.067 Uiso calc R 1 H
H5AB 1 0.5286 1.0436 0.3811 0.067 Uiso calc R 1 H
H5AC 1 0.5606 1.0012 0.4797 0.067 Uiso calc R 1 H
C5B 0.746(10) 0.694(2) 0.869(3) 0.393(2) 0.050(8) Uani d P 1 C
H5BA 1 0.6994 0.9270 0.3469 0.060 Uiso calc R 1 H
H5BB 1 0.7269 0.7898 0.3827 0.060 Uiso calc R 1 H
H5BC 1 0.7335 0.9027 0.4484 0.060 Uiso calc R 1 H
C5C 0.746(10) 0.553(2) 0.750(3) 0.459(1) 0.043(7) Uani d P 1 C
H5CA 1 0.4731 0.7351 0.4530 0.052 Uiso calc R 1 H
H5CB 1 0.5865 0.7785 0.5173 0.052 Uiso calc R 1 H
H5CC 1 0.5899 0.6737 0.4472 0.052 Uiso calc R 1 H
S5' 0.254(10) 0.6292(9) 0.7140(14) 0.3211(9) 0.031(5) Uani d PD 2 S
C5' 0.254(10) 0.561(6) 0.836(6) 0.377(5) 0.080 Uiso d PD 2 C
C5'C 0.254(10) 0.522(10) 0.795(12) 0.458(6) 0.080 Uiso d PD 2 C
C5'B 0.254(10) 0.657(7) 0.930(11) 0.398(7) 0.080 Uiso d PD 2 C
C5'A 0.254(10) 0.463(7) 0.880(12) 0.306(6) 0.080 Uiso d PD 2 C
S6 0.746(10) 0.6548(4) 0.5503(5) 0.2823(4) 0.041(2) Uani d PD 1 S
C6 0.746(10) 0.659(1) 0.375(1) 0.278(1) 0.051(7) Uani d PD 1 C
C6A 0.746(10) 0.636(2) 0.326(2) 0.364(2) 0.066(10) Uani d PD 1 C
H6AA 1 0.5586 0.3438 0.3666 0.080 Uiso calc R 1 H
H6AB 1 0.6871 0.3665 0.4128 0.080 Uiso calc R 1 H
H6AC 1 0.6488 0.2366 0.3679 0.080 Uiso calc R 1 H
C6B 0.746(10) 0.780(2) 0.341(2) 0.274(2) 0.073(10) Uani d PD 1 C
H6BA 1 0.8318 0.3693 0.3269 0.087 Uiso calc R 1 H
H6BB 1 0.7989 0.3811 0.2243 0.087 Uiso calc R 1 H
H6BC 1 0.7861 0.2514 0.2691 0.087 Uiso calc R 1 H
C6C 0.746(10) 0.558(1) 0.351(1) 0.202(1) 0.13(3) Uani d PD 1 C
H6CA 1 0.4884 0.3762 0.2174 0.153 Uiso calc R 1 H
H6CB 1 0.5540 0.2626 0.1877 0.153 Uiso calc R 1 H
H6CC 1 0.5672 0.3982 0.1514 0.153 Uiso calc R 1 H
S6' 0.254(10) 0.554(1) 0.442(1) 0.201(1) 0.103(15) Uani d PRD 2 S
C6' 0.254(10) 0.649(1) 0.384(1) 0.281(1) 0.080 Uiso d PRD 2 C
C6'C 0.254(10) 0.757(1) 0.467(1) 0.297(1) 0.080 Uiso d PRD 2 C
C6'B 0.254(10) 0.603(1) 0.386(1) 0.365(1) 0.080 Uiso d PRD 2 C
C6'A 0.254(10) 0.682(1) 0.239(1) 0.260(1) 0.080 Uiso d PRD 2 C

loop_
_atom_type_symbol
_atom_type_description
_atom_type_scat_dispersion_real
_atom_type_scat_dispersion_imag
_atom_type_scat_source
C C 0.0181 0.0091 'International Tables Vol C Tables 4.2.6.8 and 6.1.1.4'
H H 0.0000 0.0000 'International Tables Vol C Tables 4.2.6.8 and 6.1.1.4'
N N 0.0311 0.0180 'International Tables Vol C Tables 4.2.6.8 and 6.1.1.4'
O O 0.0492 0.0322 'International Tables Vol C Tables 4.2.6.8 and 6.1.1.4'
Cl Cl 0.3639 0.7018 'International Tables Vol C Tables 4.2.6.8 and 6.1.1.4'

loop_
_geom_angle_atom_site_label_1
_geom_angle_atom_site_label_2
_geom_angle_atom_site_label_3
_geom_angle
_geom_angle_publ_flag
N1 Ge1 N3 105.4(5) yes
N1 Ge1 S1 114.3(5) yes
N3 Ge1 S1 110.5(4) yes
N1 Ge1 S2 115.8(5) yes
N3 Ge1 S2 105.4(4) yes
S1 Ge1 S2 105.0(2) yes
N2 Ge2 N1 105.7(6) yes
N2 Ge2 S4 114.6(6) yes
N1 Ge2 S4 113.6(5) yes
N2 Ge2 S3 114.2(6) yes
N1 Ge2 S3 102.3(5) yes
S4 Ge2 S3 106.1(2) yes
N2 Ge3 N3 107.1(6) yes
N2 Ge3 S6 120.0(5) yes
N3 Ge3 S6 115.1(4) yes
N2 Ge3 S5' 129.1(7) yes
N3 Ge3 S5' 121.7(5) yes
N2 Ge3 S6' 82.3(7) yes
N3 Ge3 S6' 99.1(6) yes
S5' Ge3 S6' 101.9(5) yes
N2 Ge3 S5 95.6(7) yes
N3 Ge3 S5 112.0(5) yes
S6 Ge3 S5 105.2(2) yes
C1 S1 Ge1 109.8(6) ?
C2 S2 Ge1 109.3(6) ?
C3 S3 Ge2 109.6(8) ?
C4 S4 Ge2 108.9(5) ?
Ge1 N1 Ge2 131.9(7) yes
Ge3 N2 Ge2 132.6(8) yes
Ge3 N3 Ge1 126.5(7) yes
C1A C1 C1C 111.6(17) ?
C1A C1 C1B 113.7(17) ?
C1C C1 C1B 108.9(15) ?
C1A C1 S1 103.3(12) ?
C1C C1 S1 111.0(12) ?
C1B C1 S1 108.3(13) ?
C2A C2 C2B 111.(2) ?
C2A C2 C2C 111.0(18) ?
C2B C2 C2C 109.8(17) ?
C2A C2 S2 103.9(13) ?
C2B C2 S2 109.7(12) ?
C2C C2 S2 111.0(14) ?
C3C C3 C3B 110.(2) ?
C3C C3 C3A 113.(2) ?
C3B C3 C3A 107.(2) ?
C3C C3 S3 113.2(13) ?
C3B C3 S3 109.9(13) ?
C3A C3 S3 103.7(16) ?
C4B C4 C4A 111.4(16) ?
C4B C4 C4C 109.3(17) ?
C4A C4 C4C 111.0(18) ?
C4B C4 S4 104.6(13) ?
C4A C4 S4 110.5(15) ?
C4C C4 S4 109.8(14) ?
C5 S5 Ge3 109.5(8) ?
C5C C5 C5B 112.2(19) ?
C5C C5 C5A 107.8(18) ?
C5B C5 C5A 109.(2) ?
C5C C5 S5 112.1(15) ?
C5B C5 S5 111.7(14) ?
C5A C5 S5 104.0(15) ?
C5' S5' Ge3 100.(3) ?
C5'A C5' C5'B 113.(4) ?
C5'A C5' C5'C 112.(3) ?
C5'B C5' C5'C 112.(3) ?
C5'A C5' S5' 103.(6) ?
C5'B C5' S5' 100.(6) ?
C5'C C5' S5' 117.(7) ?
C6 S6 Ge3 108.0(5) ?
C6B C6 C6C 122.0(17) ?
C6B C6 C6A 108.6(17) ?
C6C C6 C6A 111.5(16) ?
C6B C6 S6 105.8(9) ?
C6C C6 S6 100.1(7) ?
C6A C6 S6 107.6(9) ?
C6' S6' Ge3 106.3(3) ?
C6'B C6' C6'C 108.0 ?
C6'B C6' S6' 109.4 ?
C6'C C6' S6' 109.4 ?
C6'B C6' C6'A 109.4 ?
C6'C C6' C6'A 109.4 ?
S6' C6' C6'A 111.4 ?

loop_
_geom_bond_atom_site_label_1
_geom_bond_atom_site_label_2
_geom_bond_distance
_geom_bond_publ_flag
Ge1 N1 1.809(12) yes
Ge1 N3 1.829(12) yes
Ge1 S1 2.203(4) yes
Ge1 S2 2.224(4) yes
Ge2 N2 1.808(14) yes
Ge2 N1 1.821(11) yes
Ge2 S4 2.212(5) yes
Ge2 S3 2.216(5) yes
Ge3 N2 1.755(13) yes
Ge3 N3 1.818(12) yes
Ge3 S6 2.171(4) yes
Ge3 S5' 2.188(7) yes
Ge3 S6' 2.258(7) yes
Ge3 S5 2.272(5) yes
S1 C1 1.872(18) ?
S2 C2 1.866(16) ?
S3 C3 1.848(17) ?
S4 C4 1.848(19) ?
C1 C1A 1.49(3) ?
C1 C1C 1.51(2) ?
C1 C1B 1.56(2) ?
C2 C2A 1.48(3) ?
C2 C2B 1.52(3) ?
C2 C2C 1.53(2) ?
C3 C3C 1.51(3) ?
C3 C3B 1.51(3) ?
C3 C3A 1.53(3) ?
C4 C4B 1.49(3) ?
C4 C4A 1.50(2) ?
C4 C4C 1.54(3) ?
S5 C5 1.844(7) ?
C5 C5C 1.51(3) ?
C5 C5B 1.51(3) ?
C5 C5A 1.59(4) ?
S5' C5' 1.849(8) ?
C5' C5'A 1.50(3) ?
C5' C5'B 1.51(3) ?
C5' C5'C 1.51(3) ?
S6 C6 1.858(7) ?
C6 C6B 1.515(13) ?
C6 C6C 1.522(13) ?
C6 C6A 1.525(13) ?
S6' C6' 1.61(3) ?
C6' C6'B 1.54(3) ?
C6' C6'C 1.54(3) ?
C6' C6'A 1.64(3) ?
